data_7232957
loop_
_publ_author_name
'Jin, Tong'
'Zhang, Wen'

_publ_section_title
;
 Geometric H/D isotope effect in a series of organic salts involving short
 O--H&#x22EF;O hydrogen bonds between carboxyl and carboxylate groups
;
_journal_issue 29
_journal_name_full CrystEngComm
_journal_page_first 4238
_journal_paper_doi 10.1039/C9CE00734B
_journal_volume 21
_journal_year 2019
_chemical_formula_moiety 'C8 H F4 O4, C9 H22 N'
_chemical_formula_sum 'C17 H23 F4 N O4'
_chemical_formula_weight 381.36
_space_group_crystal_system triclinic
_space_group_IT_number 2
_space_group_name_Hall '-P 1'
_space_group_name_H-M_alt 'P -1'
_symmetry_space_group_name_Hall '-P 1'
_symmetry_space_group_name_H-M 'P -1'
_atom_sites_solution_hydrogens mixed
_audit_creation_method SHELXL-2014/7
_audit_update_record
;
2019-06-13 deposited with the CCDC.    2019-06-26 downloaded from the CCDC.
;
_cell_angle_alpha 69.875(13)
_cell_angle_beta 74.399(7)
_cell_angle_gamma 79.718(9)
_cell_formula_units_Z 2
_cell_length_a 8.4644(5)
_cell_length_b 9.7485(15)
_cell_length_c 12.6644(13)
_cell_measurement_reflns_used 8374
_cell_measurement_temperature 293(2)
_cell_measurement_theta_max 2.235
_cell_measurement_theta_min 2.235
_cell_volume 940.8(2)
_computing_structure_refinement 'SHELXL-2014/7 (Sheldrick, 2014)'
_diffrn_ambient_temperature 293(2)
_diffrn_measured_fraction_theta_full 1.000
_diffrn_measured_fraction_theta_max 0.833
_diffrn_measurement_device_type 'SuperNova, Dual, Cu at zero, AtlasS2'
_diffrn_radiation_type MoK\a
_diffrn_radiation_wavelength 0.71073
_diffrn_reflns_av_R_equivalents 0.0352
_diffrn_reflns_av_unetI/netI 0.0607
_diffrn_reflns_Laue_measured_fraction_full 1.000
_diffrn_reflns_Laue_measured_fraction_max 0.833
_diffrn_reflns_limit_h_max 10
_diffrn_reflns_limit_h_min -11
_diffrn_reflns_limit_k_max 13
_diffrn_reflns_limit_k_min -10
_diffrn_reflns_limit_l_max 14
_diffrn_reflns_limit_l_min -17
_diffrn_reflns_number 8374
_diffrn_reflns_point_group_measured_fraction_full 1.000
_diffrn_reflns_point_group_measured_fraction_max 0.833
_diffrn_reflns_theta_full 25.242
_diffrn_reflns_theta_max 29.478
_diffrn_reflns_theta_min 2.235
_exptl_absorpt_coefficient_mu 0.120
_exptl_absorpt_correction_T_max 0.988
_exptl_absorpt_correction_T_min 0.986
_exptl_absorpt_correction_type multi-scan
_exptl_absorpt_process_details 'CrysAlisPro 1.171.38.43f (Rigaku Oxford Diffraction, 2015)'
_exptl_crystal_colour colorless
_exptl_crystal_density_diffrn 1.346
_exptl_crystal_description BLOCK
_exptl_crystal_F_000 400
_exptl_crystal_size_max 0.120
_exptl_crystal_size_mid 0.110
_exptl_crystal_size_min 0.100
_refine_diff_density_max 0.195
_refine_diff_density_min -0.258
_refine_diff_density_rms 0.051
_refine_ls_extinction_method none
_refine_ls_goodness_of_fit_ref 1.038
_refine_ls_hydrogen_treatment mixed
_refine_ls_matrix_type full
_refine_ls_number_parameters 246
_refine_ls_number_reflns 4364
_refine_ls_number_restraints 0
_refine_ls_restrained_S_all 1.038
_refine_ls_R_factor_all 0.0994
_refine_ls_R_factor_gt 0.0571
_refine_ls_shift/su_max 0.000
_refine_ls_shift/su_mean 0.000
_refine_ls_structure_factor_coef Fsqd
_refine_ls_weighting_details 'w=1/[\s^2^(Fo^2^)+(0.0566P)^2^+0.1560P] where P=(Fo^2^+2Fc^2^)/3'
_refine_ls_weighting_scheme calc
_refine_ls_wR_factor_gt 0.1247
_refine_ls_wR_factor_ref 0.1586
_reflns_Friedel_coverage 0.000
_reflns_number_gt 2593
_reflns_number_total 5240
_reflns_threshold_expression 'I > 2\s(I)'
_cod_data_source_file c9ce00734b2.cif
_cod_data_source_block 2-H
_cod_depositor_comments 'Adding full bibliography for 7232953--7232976.cif.'
_cod_database_code 7232957
_shelx_shelxl_version_number 2014/7
_shelx_space_group_comment
;
The symmetry employed for this shelxl refinement is uniquely defined
by the following loop, which should always be used as a source of
symmetry information in preference to the above space-group names.
They are only intended as comments.
;

loop_
_space_group_symop_operation_xyz
'x, y, z'
'-x, -y, -z'

loop_
_atom_site_label
_atom_site_type_symbol
_atom_site_fract_x
_atom_site_fract_y
_atom_site_fract_z
_atom_site_U_iso_or_equiv
_atom_site_adp_type
_atom_site_occupancy
_atom_site_site_symmetry_order
_atom_site_calc_flag
_atom_site_refinement_flags_posn
_atom_site_refinement_flags_adp
C1 C 0.2110(2) 0.5587(2) 0.2885(2) 0.0396(5) Uani 1 1 d . .
C2 C 0.1707(2) 0.4105(2) 0.29129(19) 0.0363(5) Uani 1 1 d . .
C3 C 0.0457(2) 0.3356(2) 0.37533(19) 0.0372(5) Uani 1 1 d . .
C4 C 0.0111(2) 0.2016(2) 0.37834(19) 0.0362(5) Uani 1 1 d . .
C5 C 0.0996(2) 0.1325(2) 0.29837(18) 0.0343(5) Uani 1 1 d . .
C6 C 0.0523(2) -0.0107(2) 0.3005(2) 0.0392(5) Uani 1 1 d . .
C7 C 0.2255(2) 0.2076(2) 0.21523(19) 0.0387(5) Uani 1 1 d . .
C8 C 0.2590(2) 0.3423(2) 0.2119(2) 0.0390(5) Uani 1 1 d . .
C9 C 0.8198(4) 0.4047(3) 0.1170(3) 0.0845(10) Uani 1 1 d . .
H9A H 0.9333 0.4071 0.1155 0.127 Uiso 1 1 calc R U
H9B H 0.8118 0.3916 0.0470 0.127 Uiso 1 1 calc R U
H9C H 0.7750 0.3248 0.1818 0.127 Uiso 1 1 calc R U
C10 C 0.7233(3) 0.5486(3) 0.1279(3) 0.0629(7) Uani 1 1 d . .
H10A H 0.7638 0.6286 0.0600 0.076 Uiso 1 1 calc R U
H10B H 0.6079 0.5449 0.1321 0.076 Uiso 1 1 calc R U
C11 C 0.7397(3) 0.5768(3) 0.2339(2) 0.0543(7) Uani 1 1 d . .
H11A H 0.8499 0.6039 0.2209 0.065 Uiso 1 1 calc R U
H11B H 0.7270 0.4867 0.2981 0.065 Uiso 1 1 calc R U
C12 C 0.6384(3) 0.7108(3) 0.3764(2) 0.0525(6) Uani 1 1 d . .
H12A H 0.6470 0.6139 0.4322 0.063 Uiso 1 1 calc R U
H12B H 0.7408 0.7535 0.3602 0.063 Uiso 1 1 calc R U
C13 C 0.5010(3) 0.8032(3) 0.4279(3) 0.0714(8) Uani 1 1 d . .
H13A H 0.3971 0.7671 0.4367 0.086 Uiso 1 1 calc R U
H13B H 0.5001 0.9033 0.3762 0.086 Uiso 1 1 calc R U
C14 C 0.5180(4) 0.8016(3) 0.5451(3) 0.0711(8) Uani 1 1 d . .
H14A H 0.5224 0.7023 0.5956 0.107 Uiso 1 1 calc R U
H14B H 0.4249 0.8582 0.5776 0.107 Uiso 1 1 calc R U
H14C H 0.6173 0.8433 0.5358 0.107 Uiso 1 1 calc R U
C15 C 0.6100(3) 0.8387(3) 0.1700(2) 0.0528(6) Uani 1 1 d . .
H15A H 0.5783 0.8212 0.1078 0.063 Uiso 1 1 calc R U
H15B H 0.5251 0.9070 0.1980 0.063 Uiso 1 1 calc R U
C16 C 0.7700(3) 0.9088(3) 0.1221(3) 0.0765(9) Uani 1 1 d . .
H16A H 0.8519 0.8478 0.0838 0.092 Uiso 1 1 calc R U
H16B H 0.8097 0.9161 0.1849 0.092 Uiso 1 1 calc R U
C17 C 0.7473(4) 1.0610(3) 0.0368(3) 0.0881(10) Uani 1 1 d . .
H17A H 0.7067 1.0540 -0.0248 0.132 Uiso 1 1 calc R U
H17B H 0.8511 1.1024 0.0059 0.132 Uiso 1 1 calc R U
H17C H 0.6697 1.1227 0.0755 0.132 Uiso 1 1 calc R U
F1 F 0.38144(16) 0.40974(15) 0.12615(13) 0.0602(4) Uani 1 1 d . .
F2 F 0.31660(16) 0.15267(14) 0.13094(12) 0.0587(4) Uani 1 1 d . .
F3 F -0.04599(15) 0.39443(14) 0.45652(13) 0.0576(4) Uani 1 1 d . .
F4 F -0.11273(14) 0.13732(14) 0.46291(12) 0.0521(4) Uani 1 1 d . .
H1 H 0.507(3) 0.661(3) 0.284(2) 0.072(8) Uiso 1 1 d . .
H1A H 0.153(3) -0.190(4) 0.269(3) 0.104(11) Uiso 1 1 d . .
N1 N 0.6164(2) 0.6958(2) 0.26648(18) 0.0471(5) Uani 1 1 d . .
O1 O 0.17794(18) -0.09661(16) 0.26820(16) 0.0502(4) Uani 1 1 d . .
O2 O -0.08831(19) -0.03764(19) 0.3300(2) 0.0709(6) Uani 1 1 d . .
O3 O 0.34042(18) 0.55828(17) 0.31545(18) 0.0608(5) Uani 1 1 d . .
O4 O 0.10830(19) 0.66474(16) 0.25956(16) 0.0553(5) Uani 1 1 d . .

loop_
_atom_site_aniso_label
_atom_site_aniso_U_11
_atom_site_aniso_U_22
_atom_site_aniso_U_33
_atom_site_aniso_U_23
_atom_site_aniso_U_13
_atom_site_aniso_U_12
C1 0.0415(12) 0.0276(11) 0.0551(15) -0.0187(10) -0.0091(10) -0.0076(9)
C2 0.0360(10) 0.0265(10) 0.0497(14) -0.0134(10) -0.0128(9) -0.0038(8)
C3 0.0405(11) 0.0304(11) 0.0452(13) -0.0198(10) -0.0082(9) -0.0011(8)
C4 0.0344(10) 0.0312(11) 0.0428(13) -0.0098(10) -0.0071(9) -0.0084(8)
C5 0.0387(11) 0.0253(10) 0.0434(13) -0.0119(9) -0.0134(9) -0.0052(8)
C6 0.0458(12) 0.0286(11) 0.0495(14) -0.0140(10) -0.0146(10) -0.0092(9)
C7 0.0433(11) 0.0320(11) 0.0438(13) -0.0193(10) -0.0058(9) -0.0025(8)
C8 0.0367(11) 0.0318(11) 0.0480(14) -0.0121(10) -0.0041(9) -0.0105(8)
C9 0.093(2) 0.074(2) 0.096(3) -0.041(2) -0.0283(19) 0.0108(17)
C10 0.0560(15) 0.0678(18) 0.074(2) -0.0319(16) -0.0193(13) -0.0021(12)
C11 0.0423(12) 0.0497(15) 0.0742(19) -0.0199(14) -0.0184(11) -0.0032(10)
C12 0.0489(13) 0.0520(15) 0.0600(17) -0.0124(13) -0.0211(11) -0.0102(11)
C13 0.0692(17) 0.078(2) 0.080(2) -0.0363(18) -0.0351(15) 0.0109(14)
C14 0.0816(19) 0.0707(19) 0.066(2) -0.0245(16) -0.0281(15) 0.0028(15)
C15 0.0508(13) 0.0495(15) 0.0621(17) -0.0161(13) -0.0185(11) -0.0087(11)
C16 0.0656(17) 0.075(2) 0.084(2) -0.0066(18) -0.0213(15) -0.0267(14)
C17 0.099(2) 0.065(2) 0.089(3) -0.0133(19) -0.0049(19) -0.0288(17)
F1 0.0640(8) 0.0509(9) 0.0642(10) -0.0245(8) 0.0120(7) -0.0292(7)
F2 0.0694(9) 0.0460(8) 0.0616(10) -0.0310(7) 0.0101(7) -0.0170(6)
F3 0.0633(8) 0.0496(8) 0.0664(10) -0.0377(8) 0.0047(7) -0.0120(6)
F4 0.0499(7) 0.0450(8) 0.0582(9) -0.0188(7) 0.0057(6) -0.0183(6)
N1 0.0399(10) 0.0460(12) 0.0599(14) -0.0162(10) -0.0154(9) -0.0099(8)
O1 0.0505(9) 0.0276(8) 0.0773(13) -0.0242(8) -0.0099(8) -0.0069(7)
O2 0.0475(10) 0.0576(11) 0.1247(18) -0.0496(12) -0.0131(10) -0.0152(8)
O3 0.0478(9) 0.0418(10) 0.1069(16) -0.0302(10) -0.0284(9) -0.0086(7)
O4 0.0633(10) 0.0277(8) 0.0882(14) -0.0222(9) -0.0349(9) -0.0025(7)

loop_
_atom_type_symbol
_atom_type_description
_atom_type_scat_dispersion_real
_atom_type_scat_dispersion_imag
_atom_type_scat_source
C C 0.0033 0.0016 'International Tables Vol C Tables 4.2.6.8 and 6.1.1.4'
H H 0.0000 0.0000 'International Tables Vol C Tables 4.2.6.8 and 6.1.1.4'
N N 0.0061 0.0033 'International Tables Vol C Tables 4.2.6.8 and 6.1.1.4'
O O 0.0106 0.0060 'International Tables Vol C Tables 4.2.6.8 and 6.1.1.4'
F F 0.0171 0.0103 'International Tables Vol C Tables 4.2.6.8 and 6.1.1.4'

loop_
_geom_angle_atom_site_label_1
_geom_angle_atom_site_label_2
_geom_angle_atom_site_label_3
_geom_angle
O3 C1 O4 128.10(19)
O3 C1 C2 116.10(18)
O4 C1 C2 115.80(18)
C8 C2 C3 116.07(18)
C8 C2 C1 121.83(18)
C3 C2 C1 122.09(18)
F3 C3 C4 118.28(18)
F3 C3 C2 119.82(17)
C4 C3 C2 121.91(18)
F4 C4 C3 117.68(18)
F4 C4 C5 120.10(17)
C3 C4 C5 122.21(18)
C4 C5 C7 115.51(18)
C4 C5 C6 120.75(18)
C7 C5 C6 123.66(18)
O2 C6 O1 125.59(19)
O2 C6 C5 121.29(18)
O1 C6 C5 113.12(17)
F2 C7 C8 117.25(18)
F2 C7 C5 120.59(18)
C8 C7 C5 122.11(19)
F1 C8 C2 119.51(17)
F1 C8 C7 118.29(18)
C2 C8 C7 122.19(18)
C11 C10 C9 111.1(2)
C10 C11 N1 113.9(2)
C13 C12 N1 113.18(19)
C12 C13 C14 111.5(2)
C16 C15 N1 114.3(2)
C15 C16 C17 110.9(2)
C11 N1 C15 114.54(19)
C11 N1 C12 109.71(18)
C15 N1 C12 114.35(18)

loop_
_geom_bond_atom_site_label_1
_geom_bond_atom_site_label_2
_geom_bond_distance
C1 O3 1.231(2)
C1 O4 1.244(2)
C1 C2 1.529(3)
C2 C8 1.374(3)
C2 C3 1.386(3)
C3 F3 1.344(2)
C3 C4 1.375(3)
C4 F4 1.344(2)
C4 C5 1.386(3)
C5 C7 1.388(3)
C5 C6 1.509(3)
C6 O2 1.196(2)
C6 O1 1.297(2)
C7 F2 1.351(2)
C7 C8 1.377(3)
C8 F1 1.354(2)
C9 C10 1.522(4)
C10 C11 1.505(4)
C11 N1 1.507(3)
C12 C13 1.486(3)
C12 N1 1.511(3)
C13 C14 1.524(4)
C15 C16 1.508(3)
C15 N1 1.508(3)
C16 C17 1.520(4)

loop_
_geom_hbond_atom_site_label_D
_geom_hbond_atom_site_label_H
_geom_hbond_atom_site_label_A
_geom_hbond_distance_DH
_geom_hbond_distance_HA
_geom_hbond_distance_DA
_geom_hbond_angle_DHA
_geom_hbond_site_symmetry_A
C10 H10B F1 0.97 2.54 3.414(3) 149.6 .
C11 H11A O4 0.97 2.57 3.502(3) 160.6 1_655
C12 H12B O2 0.97 2.57 3.466(3) 153.7 1_665
C13 H13A F4 0.97 2.58 3.237(3) 125.3 2_566
C16 H16B O2 0.97 2.43 3.393(4) 173.7 1_665
N1 H1 O3 0.99(3) 1.75(3) 2.722(2) 166(2) .
O1 H1A O4 0.96(3) 1.59(3) 2.544(2) 174(3) 1_545
O1 H1A O3 0.96(3) 2.65(3) 3.313(2) 127(2) 1_545

loop_
_geom_torsion_atom_site_label_1
_geom_torsion_atom_site_label_2
_geom_torsion_atom_site_label_3
_geom_torsion_atom_site_label_4
_geom_torsion
O3 C1 C2 C8 -70.3(3)
O4 C1 C2 C8 110.0(2)
O3 C1 C2 C3 108.3(2)
O4 C1 C2 C3 -71.5(3)
C8 C2 C3 F3 179.70(19)
C1 C2 C3 F3 1.1(3)
C8 C2 C3 C4 -0.6(3)
C1 C2 C3 C4 -179.2(2)
F3 C3 C4 F4 -0.1(3)
C2 C3 C4 F4 -179.83(19)
F3 C3 C4 C5 -179.76(19)
C2 C3 C4 C5 0.6(3)
F4 C4 C5 C7 -179.53(18)
C3 C4 C5 C7 0.1(3)
F4 C4 C5 C6 3.7(3)
C3 C4 C5 C6 -176.7(2)
C4 C5 C6 O2 32.9(3)
C7 C5 C6 O2 -143.6(2)
C4 C5 C6 O1 -146.7(2)
C7 C5 C6 O1 36.8(3)
C4 C5 C7 F2 -178.01(19)
C6 C5 C7 F2 -1.3(3)
C4 C5 C7 C8 -0.6(3)
C6 C5 C7 C8 176.1(2)
C3 C2 C8 F1 179.00(19)
C1 C2 C8 F1 -2.4(3)
C3 C2 C8 C7 0.1(3)
C1 C2 C8 C7 178.7(2)
F2 C7 C8 F1 -0.9(3)
C5 C7 C8 F1 -178.38(19)
F2 C7 C8 C2 178.0(2)
C5 C7 C8 C2 0.5(4)
C9 C10 C11 N1 -165.8(2)
N1 C12 C13 C14 173.6(2)
N1 C15 C16 C17 -172.5(2)
C10 C11 N1 C15 -52.4(3)
C10 C11 N1 C12 177.5(2)
C16 C15 N1 C11 -60.4(3)
C16 C15 N1 C12 67.4(3)
C13 C12 N1 C11 -168.1(2)
C13 C12 N1 C15 61.6(3)
